data_2009708
loop_
_publ_author_name
'Wang, J.-C.'
'Liu, L.-K.'

_publ_section_title
;
 [Au~2~(C~6~H~5~CS~2~)(\m-dppm)~2~]Cl
;
_journal_issue 5
_journal_name_full 'Acta Crystallographica Section C'
_journal_page_first 704
_journal_page_last 706
_journal_paper_doi 10.1107/S0108270193010911
_journal_volume 50
_journal_year 1994
_chemical_formula_sum 'C57 H49 Au2 Cl P4 S2'
_chemical_formula_weight 1351.44
_space_group_IT_number 14
_space_group_name_Hall '-P 2yn'
_space_group_name_H-M_alt 'P 1 21/n 1'
_symmetry_cell_setting monoclinic
_symmetry_space_group_name_Hall '-P 2yn'
_symmetry_space_group_name_H-M 'P 1 21/n 1'
_atom_type_scat_source IntTabIV
_cell_angle_alpha 90.
_cell_angle_beta 98.94(2)
_cell_angle_gamma 90.
_cell_formula_units_Z 4
_cell_length_a 11.5830(10)
_cell_length_b 19.334(2)
_cell_length_c 23.416(8)
_cell_measurement_reflns_used 25
_cell_measurement_temperature 298
_cell_measurement_theta_max 15
_cell_measurement_theta_min 7
_cell_volume 5180.2(19)
_diffrn_measurement_device 'Enraf-Nonius CAD-4'
_diffrn_measurement_method \w/2\q
_diffrn_radiation_type MoK\a
_diffrn_radiation_wavelength 0.71073
_diffrn_reflns_av_R_equivalents 0.032
_diffrn_reflns_limit_h_max 12
_diffrn_reflns_limit_h_min 0
_diffrn_reflns_limit_k_max 20
_diffrn_reflns_limit_k_min 0
_diffrn_reflns_limit_l_max 25
_diffrn_reflns_limit_l_min -25
_diffrn_reflns_number 7427
_diffrn_reflns_theta_max 22.5
_diffrn_standards_decay_% -3.6
_diffrn_standards_interval_time 60
_diffrn_standards_number 3
_exptl_absorpt_coefficient_mu 5.93
_exptl_absorpt_correction_T_max 1.000
_exptl_absorpt_correction_T_min 0.722
_exptl_absorpt_correction_type empirical
_exptl_crystal_colour 'dark reddish-green'
_exptl_crystal_density_diffrn 1.732
_exptl_crystal_description irregular
_exptl_crystal_size_max 0.3
_exptl_crystal_size_mid 0.2
_exptl_crystal_size_min 0.15
_refine_diff_density_max 1.830
_refine_diff_density_min -1.826
_refine_ls_goodness_of_fit_obs 1.346
_refine_ls_hydrogen_treatment noref
_refine_ls_number_parameters 325
_refine_ls_number_reflns 4613
_refine_ls_R_factor_obs 0.034
_refine_ls_shift/esd_max 0.04
_refine_ls_structure_factor_coef F
_refine_ls_weighting_details 'w = 4F~o~^2^/[\s^2^(I) + (0.02F~o~^2^)^2^]'
_refine_ls_weighting_scheme calc
_refine_ls_wR_factor_obs 0.037
_reflns_number_observed 4613
_reflns_number_total 7020
_reflns_observed_criterion I>3\s(I)
_cod_data_source_file hu1048.cif
_cod_data_source_block hu1048_structure_1_of_1
_cod_depositor_comments
;
The following automatic conversions were performed:

'_refine_ls_weighting_scheme' value '4F~o~^2^/[\s^2^(I) +
(0.02F~o~^2^)^2^]' was changed to 'calc'. New tag
'_refine_ls_weighting_details' was created. The value of the new tag
was set to 'w = 4F~o~^2^/[\s^2^(I) + (0.02F~o~^2^)^2^]'.

Automatic conversion script
Id: cif_fix_values 3143 2015-03-26 13:38:13Z robertas 
;
_cod_original_cell_volume 5182.(2)
_cod_original_sg_symbol_H-M 'P 21/n'
_cod_original_formula_sum 'C57 H49 Au2 Cl1 P4 S2'
_cod_database_code 2009708

loop_
_space_group_symop_id
_space_group_symop_operation_xyz
1 x,y,z
2 -x+1/2,y+1/2,-z+1/2
3 -x,-y,-z
4 x+1/2,-y+1/2,z+1/2

loop_
_atom_site_label
_atom_site_fract_x
_atom_site_fract_y
_atom_site_fract_z
Au1 .66915(3) .69869(2) .26967(2)
Au2 .43371(3) .72733(2) .30459(2)
Cl .1968(3) .1452(2) .47400(10)
S1 .3051(3) .8304(2) .2470(2)
S2 .5590(3) .8469(2) .24500(10)
P1 .7573(2) .72070(10) .36290(10)
P2 .5199(2) .76330(10) .39560(10)
P3 .5936(2) .67730(10) .17440(10)
P4 .3743(2) .65410(10) .22620(10)
C01 .6743(7) .7849(5) .3963(4)
C02 .4348(8) .6846(5) .1631(4)
C1 .4180(10) .8718(6) .2249(5)
C2 .3870(9) .9351(6) .1858(5)
C3 .2740(9) .9550(5) .1675(4)
C4 .2490(10) 1.0115(6) .1373(5)
C5 .3330(10) 1.0522(7) .1180(6)
C6 .4480(10) 1.0319(7) .1316(6)
C7 .4770(10) .9719(7) .1658(6)
C11 .7770(8) .6451(5) .4094(4)
C12 .8234(9) 0.6517(6) .4676(5)
C13 .8470(10) .5902(6) .5008(5)
C14 .8220(10) .5288(7) .4757(5)
C15 .7760(10) .5216(7) .4199(6)
C16 .7524(9) .5798(6) .3860(5)
C21 .9049(8) .7539(5) .3665(4)
C22 .9553(9) .7978(6) .4108(5)
C23 1.0740(10) .8144(6) .4136(5)
C24 1.1370(10) .7888(6) .3747(5)
C25 1.0870(10) .7485(6) .3315(6)
C26 .9709(9) .7287(6) .3265(5)
C31 .5208(8) .7007(5) .4536(4)
C32 .5878(8) .7104(5) .5089(4)
C33 .5886(9) .6617(6) .5508(5)
C34 .5256(9) .6010(6) .5393(5)
C35 .4599(9) .5905(6) .4861(5)
C36 .4572(8) .6403(5) .4426(4)
C41 .4592(8) .8415(5) .4217(4)
C42 .4602(9) .9016(5) .3899(5)
C43 .4130(10) .9634(6) .4074(5)
C44 .3630(10) .9623(6) .4564(5)
C45 .3560(10) .9043(6) .4881(6)
C46 .4075(9) .8442(6) .4705(5)
C51 .6316(8) .5941(5) .1462(4)
C52 .5898(9) .5747(5) .0895(5)
C53 .6285(9) .5136(6) .0681(5)
C54 .7080(10) .4730(6) .1021(5)
C55 .7460(10) .4916(6) .1593(5)
C56 .7070(9) .5518(5) .1808(5)
C61 .6427(8) .7390(5) .1264(4)
C62 .7511(9) .7697(6) .1415(5)
C63 .7960(10) .8146(6) .1032(5)
C64 .7320(10) .8282(6) .0505(5)
C65 .6230(10) .7999(6) .0344(5)
C66 .5800(10) .7542(6) .0729(5)
C71 .4203(8) .5645(5) .2332(4)
C72 .4870(9) .5424(6) .2836(5)
C73 .5260(10) .4741(6) .2875(5)
C74 .4990(10) .4313(8) .2417(6)
C75 .4290(10) .4519(7) .1934(6)
C76 .3910(10) .5205(6) .1866(5)
C81 .2180(8) .6483(5) .2014(4)
C82 .1517(9) .6061(6) .2295(5)
C83 .0300(10) .6004(6) .2117(5)
C84 -.0200(10) .6360(6) .1658(5)
C85 .0410(10) .6781(7) .1362(6)
C86 .1630(10) .6844(6) .1546(5)
H011 .678 .827 .376
H012 .710 .791 .435
H021 .403 .658 .131
H022 .413 .732 .156
H3 .212 .927 .177
H4 .169 1.025 .128
H5 .312 1.093 .096
H6 .508 1.058 .118
H7 .555 .956 .175
H12 .839 .696 .484
H13 .880 .593 .541
H14 .839 .488 .499
H15 .760 .477 .404
H16 .719 .576 .347
H22 .911 .816 .438
H23 1.112 .844 .443
H24 1.218 .800 .378
H25 1.132 .733 .304
H26 .937 .698 .297
H32 .633 .751 .517
H332 .632 .669 .588
H34 .529 .566 .568
H35 .414 .550 .479
H36 .413 .633 .405
H42 .495 .901 .356
H43 .415 1.005 .386
H44 .332 1.004 .469
H45 .317 .905 .521
H46 .407 .803 .493
H52 .536 .603 .066
H53 .599 .499 .030
H54 .737 .433 .086
H55 .799 .462 .183
H56 .732 .565 .220
H62 .796 .760 .178
H63 .870 .836 .114
H64 .763 .858 .024
H65 .579 .811 -.002
H66 .506 .733 .062
H72 .506 .574 .315
H73 .572 .458 .322
H74 .529 .386 .244
H75 .405 .419 .164
H76 .347 .537 .152
H82 .188 .581 .262
H83 -.015 .571 .231
H84 -.103 .632 .154
H85 .003 .703 .103
H86 .208 .714 .134

loop_
_geom_angle_atom_site_label_1
_geom_angle_atom_site_label_2
_geom_angle_atom_site_label_3
_geom_angle
_geom_angle_publ_flag
Au2 Au1 P1 89.74(6) yes
Au2 Au1 P3 94.14(6) yes
P1 Au1 P3 175.99(8) yes
Au1 Au2 S1 116.66(7) yes
Au1 Au2 P2 91.48(6) yes
Au1 Au2 P4 81.03(5) yes
S1 Au2 P2 111.18(9) yes
S1 Au2 P4 89.01(9) yes
P2 Au2 P4 159.66(8) yes
Au2 S1 C1 96.4(4) yes
Au1 P1 C01 110.4(3) yes
Au1 P1 C11 114.6(3) yes
Au1 P1 C21 112.7(3) yes
C01 P1 C11 108.5(4) yes
C11 P1 C21 103.1(4) yes
P3 C02 P4 111.2(4) yes
Au2 P2 C41 115.2(3) yes
C01 P2 C41 103.7(4) yes
Au1 P3 C02 110.4(3) yes
Au1 P3 C61 112.2(3) yes
C02 P3 C51 108.2(4) yes
C02 P3 C61 105.6(4) yes
C51 P3 C61 104.1(4) yes
Au2 P4 C02 109.7(3) yes
Au2 P4 C71 117.5(3) yes
Au2 P4 C81 116.5(3) yes
C02 P4 C71 103.7(4) yes
C02 P4 C81 104.4(4) yes
C71 P4 C81 103.5(4) yes
S1 C1 S2 122.7(6) yes
S1 C1 C2 116.5(7) yes
S2 C1 C2 120.9(8) yes
P1 C01 P2 114.9(4) yes
C01 P1 C21 107.2(4) yes
Au2 P2 C01 110.9(3) yes
Au2 P2 C31 116.0(3) yes
C01 P2 C31 104.7(4) yes
C31 P2 C41 105.2(4) yes
Au1 P3 C51 115.7(3) yes
C1 C2 C3 122.1(9) no
C1 C2 C7 119.3(9) no
C3 C2 C7 118.0(10) no
C2 C3 C4 122.0(10) no
C3 C4 C5 123.0(10) no
C4 C5 C6 118.0(10) no
C5 C6 C7 120.0(10) no
C2 C7 C6 119.0(10) no
C11 C12 C13 118.1(9) no
C12 C13 C14 119.0(10) no
C13 C14 C15 123.0(10) no
C14 C15 C16 119.0(10) no
C11 C16 C15 120.0(10) no
P1 C21 C22 122.2(7) no
P1 C21 C26 117.2(7) no
C22 C21 C26 120.3(9) no
C21 C22 C23 117.9(9) no
C22 C23 C24 121.0(10) no
C23 C24 C25 121.0(10) no
C24 C25 C26 122.0(10) no
C21 C26 C25 118.4(9) no
P2 C31 C32 122.3(6) no
P2 C31 C36 118.8(6) no
C32 C31 C36 118.9(8) no
C31 C32 C33 120.7(9) no
P1 C11 C12 120.5(7) no
P1 C11 C16 119.8(7) no
C12 C11 C16 119.6(9) no
C42 C43 C44 118.0(10) no
C43 C44 C45 123.0(10) no
C44 C45 C46 118.0(10) no
C41 C46 C45 122.6(9) no
P3 C51 C52 121.1(7) no
P3 C51 C56 118.8(7) no
C52 C51 C56 120.0(8) no
C51 C52 C53 119.4(9) no
C52 C53 C54 120.0(10) no
C53 C54 C55 120.0(10) no
C54 C55 C56 120.0(10) no
C51 C56 C55 120.4(9) no
P3 C61 C62 119.3(7) no
P3 C61 C66 122.6(7) no
C62 C61 C66 118.0(9) no
C61 C62 C63 121.0(10) no
C62 C63 C64 120.0(10) no
C32 C33 C34 120.0(10) no
C33 C34 C35 120.0(10) no
C34 C35 C36 120.4(9) no
C31 C36 C35 119.7(9) no
P2 C41 C42 119.0(7) no
P2 C41 C46 123.6(7) no
C42 C41 C46 117.3(8) no
C41 C42 C43 121.0(10) no
C73 C74 C75 122.0(10) no
C74 C75 C76 121.0(10) no
C71 C76 C75 117.0(10) no
P4 C81 C82 119.4(7) no
P4 C81 C86 122.6(7) no
C82 C81 C86 118.0(9) no
C63 C64 C65 121.0(10) no
C64 C65 C66 118.0(10) no
C61 C66 C65 121.7(9) no
P4 C71 C72 119.5(7) no
P4 C71 C76 118.9(7) no
C72 C71 C76 121.6(9) no
C71 C72 C73 118.9(9) no
C72 C73 C74 120.0(10) no
C81 C82 C83 121.1(9) no
C82 C83 C84 120.0(10) no
C83 C84 C85 122.0(10) no
C84 C85 C86 119.0(10) no
C81 C86 C85 121.0(10) no

loop_
_geom_bond_atom_site_label_1
_geom_bond_atom_site_label_2
_geom_bond_distance
_geom_bond_publ_flag
Au1 Au2 3.0176(5) yes
Au1 P1 2.301(2) yes
Au1 P3 2.305(2) yes
Au2 P2 2.317(2) yes
Au2 S1 2.718(3) yes
S1 C1 1.680(10) yes
P1 C01 1.818(8) yes
P1 C21 1.816(9) yes
P2 C31 1.817(8) yes
P3 C02 1.823(8) yes
P3 C61 1.792(8) yes
P4 C71 1.813(8) yes
C1 C2 1.540(10) yes
C2 C7 1.400(10) yes
C4 C5 1.390(10) yes
Au2 P4 2.335(2) yes
S2 C1 1.700(10) yes
P1 C11 1.816(8) yes
P2 C01 1.834(8) yes
P2 C41 1.813(8) yes
P3 C51 1.818(8) yes
P4 C02 1.829(8) yes
P4 C81 1.818(8) yes
C2 C3 1.370(10) yes
C3 C4 1.310(10) yes
C5 C6 1.380(10) no
C6 C7 1.420(10) no
C11 C12 1.390(10) no
C11 C16 1.390(10) no
C12 C13 1.420(10) no
C13 C14 1.340(10) no
C14 C15 1.340(10) no
C15 C16 1.380(10) no
C21 C22 1.390(10) no
C21 C26 1.390(10) no
C22 C23 1.410(10) no
C23 C24 1.350(10) no
C24 C25 1.340(10) no
C25 C26 1.390(10) no
C31 C32 1.420(10) no
C31 C36 1.380(10) no
C32 C33 1.360(10) no
C33 C34 1.390(10) no
C34 C35 1.370(10) no
C35 C36 1.400(10) no
C45 C46 1.400(10) no
C51 C52 1.390(10) no
C51 C56 1.370(10) no
C52 C53 1.380(10) no
C53 C54 1.370(10) no
C54 C55 1.390(10) no
C55 C56 1.370(10) no
C61 C62 1.380(10) no
C61 C66 1.380(10) no
C62 C63 1.400(10) no
C63 C64 1.360(10) no
C64 C65 1.370(10) no
C65 C66 1.410(10) no
C41 C42 1.380(10) no
C41 C46 1.370(10) no
C42 C43 1.400(10) no
C43 C44 1.360(10) no
C44 C45 1.350(10) no
C71 C72 1.370(10) no
C71 C76 1.380(10) no
C72 C73 1.390(10) no
C73 C74 1.350(10) no
C74 C75 1.34(2) no
C75 C76 1.400(10) no
C81 C82 1.360(10) no
C81 C86 1.370(10) no
C82 C83 1.410(10) no
C83 C84 1.330(10) no
C84 C85 1.340(10) no
C85 C86 1.420(10) no
